data_4085679
loop_
_publ_author_name
'\,Sahin, Zeynel'
'G\"urb\"uz, Nevin'
'\"Ozdemir, \.Ismail'
'\,Sahin, Onur'
'B\"uy\"ukg\"ung\"or, Orhan'
'Achard, Mathieu'
'Bruneau, Christian'

_publ_section_title
;
 N-Alkylation and N,C-Dialkylation of Amines with Alcohols in the Presence
 of Ruthenium Catalysts with Chelating N-Heterocyclic Carbene Ligands
;
_journal_issue 11
_journal_name_full Organometallics
_journal_page_first 2296
_journal_paper_doi 10.1021/om501066n
_journal_volume 34
_journal_year 2015
_chemical_formula_moiety 'C21 H25 Cl2 N2 O2 Ru'
_chemical_formula_sum 'C21 H25 Cl2 N2 O2 Ru'
_chemical_formula_weight 509.40
_chemical_name_systematic
;
 ?
;
_space_group_IT_number 15
_symmetry_cell_setting monoclinic
_symmetry_Int_Tables_number 15
_symmetry_space_group_name_Hall '-C 2yc'
_symmetry_space_group_name_H-M 'C 1 2/c 1'
_atom_sites_solution_hydrogens geom
_atom_sites_solution_primary direct
_atom_sites_solution_secondary difmap
_audit_creation_method SHELXL-97
_cell_angle_alpha 90.00
_cell_angle_beta 108.024(5)
_cell_angle_gamma 90.00
_cell_formula_units_Z 8
_cell_length_a 31.0243(19)
_cell_length_b 9.7748(4)
_cell_length_c 15.0183(9)
_cell_measurement_reflns_used 20403
_cell_measurement_temperature 296
_cell_measurement_theta_max 28.04
_cell_measurement_theta_min 1.65
_cell_volume 4330.9(4)
_computing_cell_refinement 'X-AREA (Stoe & Cie, 2002)'
_computing_data_collection 'X-AREA (Stoe & Cie, 2002)'
_computing_data_reduction 'X-RED (Stoe & Cie, 2002)'
_computing_molecular_graphics 'ORTEP-3 for Windows (Farrugia, 1997)'
_computing_publication_material 'WinGX (Farrugia, 1999)'
_computing_structure_refinement 'SHELXL97 (Sheldrick, 2008)'
_computing_structure_solution 'SHELXS97 (Sheldrick, 2008)'
_diffrn_ambient_temperature 296
_diffrn_detector_area_resol_mean 6.67
_diffrn_measured_fraction_theta_full 1.000
_diffrn_measured_fraction_theta_max 1.000
_diffrn_measurement_device_type 'STOE IPDS 2'
_diffrn_measurement_method 'w scan rotation'
_diffrn_radiation_monochromator graphite
_diffrn_radiation_source 'fine-focus sealed tube'
_diffrn_radiation_type MoK\a
_diffrn_radiation_wavelength 0.71073
_diffrn_reflns_av_R_equivalents 0.0644
_diffrn_reflns_av_sigmaI/netI 0.0523
_diffrn_reflns_limit_h_max 38
_diffrn_reflns_limit_h_min -38
_diffrn_reflns_limit_k_max 12
_diffrn_reflns_limit_k_min -12
_diffrn_reflns_limit_l_max 18
_diffrn_reflns_limit_l_min -18
_diffrn_reflns_number 20403
_diffrn_reflns_theta_full 26.50
_diffrn_reflns_theta_max 26.50
_diffrn_reflns_theta_min 2.19
_diffrn_standards_decay_% <2
_diffrn_standards_number 0
_exptl_absorpt_coefficient_mu 0.990
_exptl_absorpt_correction_T_max 0.9696
_exptl_absorpt_correction_T_min 0.6221
_exptl_absorpt_correction_type integration
_exptl_absorpt_process_details '(X-RED32; Stoe & Cie, 2002)'
_exptl_crystal_colour brown
_exptl_crystal_density_diffrn 1.563
_exptl_crystal_density_method 'not measured'
_exptl_crystal_description stick
_exptl_crystal_F_000 2072
_exptl_crystal_size_max 0.28
_exptl_crystal_size_mid 0.26
_exptl_crystal_size_min 0.04
_refine_diff_density_max 0.968
_refine_diff_density_min -0.309
_refine_diff_density_rms 0.080
_refine_ls_extinction_method none
_refine_ls_goodness_of_fit_ref 0.957
_refine_ls_hydrogen_treatment constr
_refine_ls_matrix_type full
_refine_ls_number_parameters 256
_refine_ls_number_reflns 4489
_refine_ls_number_restraints 0
_refine_ls_restrained_S_all 0.957
_refine_ls_R_factor_all 0.0744
_refine_ls_R_factor_gt 0.0392
_refine_ls_shift/su_max 0.003
_refine_ls_shift/su_mean 0.000
_refine_ls_structure_factor_coef Fsqd
_refine_ls_weighting_details 'calc w=1/[\s^2^(Fo^2^)+(0.0419P)^2^] where P=(Fo^2^+2Fc^2^)/3'
_refine_ls_weighting_scheme calc
_refine_ls_wR_factor_gt 0.0768
_refine_ls_wR_factor_ref 0.0856
_reflns_number_gt 3093
_reflns_number_total 4489
_reflns_threshold_expression I>2\s(I)
_cod_data_source_file om501066n_si_002.cif
_cod_data_source_block 2
_cod_depositor_comments 'Adding full bibliography for 4085678--4085679.cif.'
_cod_original_sg_symbol_Hall -C2yc
_cod_original_sg_symbol_H-M C2/c
_cod_database_code 4085679

loop_
_symmetry_equiv_pos_as_xyz
'x, y, z'
'-x, y, -z+1/2'
'x+1/2, y+1/2, z'
'-x+1/2, y+1/2, -z+1/2'
'-x, -y, -z'
'x, -y, z-1/2'
'-x+1/2, -y+1/2, -z'
'x+1/2, -y+1/2, z-1/2'

loop_
_atom_site_label
_atom_site_type_symbol
_atom_site_fract_x
_atom_site_fract_y
_atom_site_fract_z
_atom_site_U_iso_or_equiv
_atom_site_adp_type
_atom_site_occupancy
_atom_site_symmetry_multiplicity
_atom_site_calc_flag
_atom_site_refinement_flags
C1 C 0.67756(13) 0.4941(6) 0.6651(2) 0.0473(9) Uani 1 1 d .
C2 C 0.69982(14) 0.6194(5) 0.6548(3) 0.0488(11) Uani 1 1 d .
C3 C 0.73445(14) 0.6139(5) 0.6123(3) 0.0528(11) Uani 1 1 d .
H3 H 0.7465 0.6954 0.5986 0.063 Uiso 1 1 calc R
C4 C 0.75179(13) 0.4871(6) 0.5896(3) 0.0539(10) Uani 1 1 d .
C5 C 0.73164(14) 0.3673(5) 0.6054(3) 0.0516(11) Uani 1 1 d .
H5 H 0.7432 0.2844 0.5927 0.062 Uiso 1 1 calc R
C6 C 0.69303(15) 0.3654(5) 0.6410(3) 0.0499(11) Uani 1 1 d .
C7 C 0.68544(18) 0.7571(6) 0.6829(3) 0.0649(13) Uani 1 1 d .
H7A H 0.7049 0.8273 0.6723 0.097 Uiso 1 1 calc R
H7B H 0.6876 0.7553 0.7481 0.097 Uiso 1 1 calc R
H7C H 0.6547 0.7757 0.6461 0.097 Uiso 1 1 calc R
C8 C 0.78881(15) 0.4906(7) 0.5443(4) 0.0732(14) Uani 1 1 d .
H8A H 0.8054 0.4061 0.5564 0.110 Uiso 1 1 calc R
H8B H 0.8090 0.5652 0.5696 0.110 Uiso 1 1 calc R
H8C H 0.7757 0.5027 0.4779 0.110 Uiso 1 1 calc R
C9 C 0.67244(18) 0.2316(5) 0.6530(3) 0.0618(13) Uani 1 1 d .
H9A H 0.6617 0.2361 0.7063 0.093 Uiso 1 1 calc R
H9B H 0.6948 0.1607 0.6624 0.093 Uiso 1 1 calc R
H9C H 0.6476 0.2117 0.5979 0.093 Uiso 1 1 calc R
C10 C 0.63222(13) 0.5075(6) 0.6823(2) 0.0499(10) Uani 1 1 d .
H10A H 0.6214 0.4184 0.6943 0.060 Uiso 1 1 calc R
H10B H 0.6348 0.5660 0.7359 0.060 Uiso 1 1 calc R
C11 C 0.61169(12) 0.5748(4) 0.5160(2) 0.0382(8) Uani 1 1 d .
C12 C 0.54009(13) 0.6515(4) 0.4921(3) 0.0408(9) Uani 1 1 d .
C13 C 0.49596(14) 0.6959(5) 0.4553(3) 0.0521(11) Uani 1 1 d .
H13 H 0.4837 0.7191 0.3924 0.062 Uiso 1 1 calc R
C14 C 0.47074(16) 0.7042(5) 0.5170(4) 0.0586(12) Uani 1 1 d .
H14 H 0.4406 0.7312 0.4943 0.070 Uiso 1 1 calc R
C15 C 0.48887(17) 0.6738(5) 0.6105(4) 0.0638(13) Uani 1 1 d .
H15 H 0.4710 0.6845 0.6496 0.077 Uiso 1 1 calc R
C16 C 0.53274(16) 0.6278(5) 0.6481(3) 0.0569(12) Uani 1 1 d .
H16 H 0.5448 0.6064 0.7113 0.068 Uiso 1 1 calc R
C17 C 0.55808(13) 0.6151(4) 0.5862(3) 0.0437(9) Uani 1 1 d .
C18 C 0.57087(13) 0.6546(4) 0.3549(2) 0.0414(9) Uani 1 1 d .
H18A H 0.5406 0.6314 0.3152 0.050 Uiso 1 1 calc R
H18B H 0.5923 0.5983 0.3362 0.050 Uiso 1 1 calc R
C19 C 0.58018(16) 0.8037(5) 0.3415(3) 0.0529(11) Uani 1 1 d .
C20 C 0.5796(3) 0.9563(7) 0.2190(4) 0.107(2) Uani 1 1 d .
H20A H 0.5749 0.9596 0.1528 0.161 Uiso 1 1 calc R
H20B H 0.6098 0.9867 0.2519 0.161 Uiso 1 1 calc R
H20C H 0.5580 1.0148 0.2343 0.161 Uiso 1 1 calc R
C21 C 0.5753(4) 0.9785(8) 0.4459(6) 0.147(4) Uani 1 1 d .
H21A H 0.5538 1.0347 0.4631 0.220 Uiso 1 1 calc R
H21B H 0.5956 1.0357 0.4256 0.220 Uiso 1 1 calc R
H21C H 0.5922 0.9254 0.4989 0.220 Uiso 1 1 calc R
N1 N 0.60119(11) 0.5675(4) 0.5976(2) 0.0436(8) Uani 1 1 d .
N2 N 0.57453(10) 0.6257(3) 0.45216(19) 0.0381(7) Uani 1 1 d .
O1 O 0.57383(13) 0.8194(4) 0.2460(2) 0.0743(10) Uani 1 1 d .
O2 O 0.55128(15) 0.8866(4) 0.3695(3) 0.0885(12) Uani 1 1 d .
Cl1 Cl 0.63727(3) 0.32867(12) 0.41400(7) 0.0496(3) Uani 1 1 d .
Cl2 Cl 0.68360(3) 0.63021(13) 0.39026(7) 0.0535(3) Uani 1 1 d .
Ru1 Ru 0.674744(9) 0.50588(4) 0.522850(17) 0.03736(10) Uani 1 1 d .

loop_
_atom_site_aniso_label
_atom_site_aniso_U_11
_atom_site_aniso_U_22
_atom_site_aniso_U_33
_atom_site_aniso_U_23
_atom_site_aniso_U_13
_atom_site_aniso_U_12
C1 0.0503(19) 0.061(3) 0.0238(14) 0.002(2) 0.0010(13) 0.005(3)
C2 0.048(2) 0.057(3) 0.0308(19) -0.008(2) -0.0028(17) 0.005(2)
C3 0.044(2) 0.057(3) 0.048(2) -0.004(2) -0.0005(19) -0.004(2)
C4 0.0372(18) 0.065(3) 0.050(2) -0.003(3) -0.0007(15) 0.005(3)
C5 0.044(2) 0.059(3) 0.043(2) 0.002(2) 0.0010(19) 0.014(2)
C6 0.051(2) 0.057(3) 0.035(2) 0.006(2) 0.0037(18) 0.011(2)
C7 0.070(3) 0.067(4) 0.051(3) -0.015(2) 0.010(2) 0.000(3)
C8 0.048(2) 0.082(4) 0.091(3) -0.010(3) 0.023(2) 0.002(3)
C9 0.077(3) 0.058(3) 0.047(2) 0.009(2) 0.015(2) 0.006(3)
C10 0.058(2) 0.063(3) 0.0300(15) 0.008(2) 0.0143(15) 0.011(3)
C11 0.042(2) 0.042(2) 0.0298(17) -0.0020(16) 0.0091(15) -0.0025(18)
C12 0.042(2) 0.043(3) 0.0384(19) -0.0006(18) 0.0143(17) 0.0025(19)
C13 0.052(3) 0.050(3) 0.055(2) -0.003(2) 0.018(2) 0.002(2)
C14 0.048(3) 0.054(3) 0.080(3) -0.005(3) 0.028(2) 0.008(2)
C15 0.068(3) 0.063(3) 0.077(3) 0.001(3) 0.045(3) 0.010(3)
C16 0.071(3) 0.059(3) 0.049(2) 0.006(2) 0.030(2) 0.010(2)
C17 0.047(2) 0.043(2) 0.044(2) -0.0011(18) 0.0189(18) 0.0028(19)
C18 0.0403(19) 0.052(3) 0.0272(16) -0.0020(17) 0.0035(15) 0.0016(19)
C19 0.073(3) 0.052(3) 0.039(2) 0.006(2) 0.024(2) 0.006(2)
C20 0.171(7) 0.076(5) 0.082(4) 0.036(3) 0.050(5) 0.006(4)
C21 0.233(11) 0.079(6) 0.157(7) -0.064(5) 0.101(8) -0.025(6)
N1 0.0447(17) 0.055(2) 0.0332(15) 0.0045(15) 0.0143(14) 0.0080(16)
N2 0.0372(16) 0.045(2) 0.0318(14) 0.0004(14) 0.0104(13) 0.0033(15)
O1 0.106(3) 0.072(3) 0.0429(16) 0.0168(17) 0.0203(18) -0.002(2)
O2 0.108(3) 0.071(3) 0.099(3) 0.013(2) 0.049(3) 0.017(2)
Cl1 0.0530(6) 0.0491(6) 0.0436(5) -0.0071(5) 0.0105(4) -0.0037(5)
Cl2 0.0495(5) 0.0693(8) 0.0408(5) 0.0042(5) 0.0128(4) -0.0120(5)
Ru1 0.03514(14) 0.04514(18) 0.02932(13) -0.00123(17) 0.00636(9) 0.00155(18)

loop_
_atom_type_symbol
_atom_type_description
_atom_type_scat_dispersion_real
_atom_type_scat_dispersion_imag
_atom_type_scat_source
C C 0.0033 0.0016 'International Tables Vol C Tables 4.2.6.8 and 6.1.1.4'
H H 0.0000 0.0000 'International Tables Vol C Tables 4.2.6.8 and 6.1.1.4'
N N 0.0061 0.0033 'International Tables Vol C Tables 4.2.6.8 and 6.1.1.4'
O O 0.0106 0.0060 'International Tables Vol C Tables 4.2.6.8 and 6.1.1.4'
Cl Cl 0.1484 0.1585 'International Tables Vol C Tables 4.2.6.8 and 6.1.1.4'
Ru Ru -1.2594 0.8363 'International Tables Vol C Tables 4.2.6.8 and 6.1.1.4'

loop_
_geom_angle_atom_site_label_1
_geom_angle_atom_site_label_2
_geom_angle_atom_site_label_3
_geom_angle
C6 C1 C2 120.7(3)
C6 C1 C10 121.4(4)
C2 C1 C10 116.6(4)
C6 C1 Ru1 72.8(2)
C2 C1 Ru1 73.5(2)
C10 C1 Ru1 114.7(2)
C3 C2 C1 118.4(4)
C3 C2 C7 119.4(4)
C1 C2 C7 122.2(4)
C3 C2 Ru1 71.3(2)
C1 C2 Ru1 67.6(2)
C7 C2 Ru1 130.3(3)
C2 C3 C4 122.4(4)
C2 C3 Ru1 71.2(2)
C4 C3 Ru1 75.3(2)
C2 C3 H3 118.8
C4 C3 H3 118.8
Ru1 C3 H3 126.7
C5 C4 C3 118.0(4)
C5 C4 C8 123.0(5)
C3 C4 C8 118.9(5)
C5 C4 Ru1 71.2(2)
C3 C4 Ru1 67.6(2)
C8 C4 Ru1 129.6(3)
C4 C5 C6 122.8(4)
C4 C5 Ru1 73.6(3)
C6 C5 Ru1 67.5(2)
C4 C5 H5 118.6
C6 C5 H5 118.6
Ru1 C5 H5 133.9
C1 C6 C5 117.4(4)
C1 C6 C9 123.4(4)
C5 C6 C9 119.2(4)
C1 C6 Ru1 68.2(2)
C5 C6 Ru1 74.3(2)
C9 C6 Ru1 129.7(3)
C2 C7 H7A 109.5
C2 C7 H7B 109.5
H7A C7 H7B 109.5
C2 C7 H7C 109.5
H7A C7 H7C 109.5
H7B C7 H7C 109.5
C4 C8 H8A 109.5
C4 C8 H8B 109.5
H8A C8 H8B 109.5
C4 C8 H8C 109.5
H8A C8 H8C 109.5
H8B C8 H8C 109.5
C6 C9 H9A 109.5
C6 C9 H9B 109.5
H9A C9 H9B 109.5
C6 C9 H9C 109.5
H9A C9 H9C 109.5
H9B C9 H9C 109.5
N1 C10 C1 106.5(3)
N1 C10 H10A 110.4
C1 C10 H10A 110.4
N1 C10 H10B 110.4
C1 C10 H10B 110.4
H10A C10 H10B 108.6
N2 C11 N1 105.7(3)
N2 C11 Ru1 138.9(2)
N1 C11 Ru1 115.4(3)
C13 C12 C17 121.6(3)
C13 C12 N2 132.8(4)
C17 C12 N2 105.6(3)
C12 C13 C14 116.4(4)
C12 C13 H13 121.8
C14 C13 H13 121.8
C15 C14 C13 122.2(4)
C15 C14 H14 118.9
C13 C14 H14 118.9
C14 C15 C16 122.0(4)
C14 C15 H15 119.0
C16 C15 H15 119.0
C15 C16 C17 116.4(4)
C15 C16 H16 121.8
C17 C16 H16 121.8
N1 C17 C12 106.3(3)
N1 C17 C16 132.3(4)
C12 C17 C16 121.4(4)
N2 C18 C19 111.2(3)
N2 C18 H18A 109.4
C19 C18 H18A 109.4
N2 C18 H18B 109.4
C19 C18 H18B 109.4
H18A C18 H18B 108.0
O2 C19 O1 110.7(4)
O2 C19 C18 111.1(4)
O1 C19 C18 105.7(3)
O1 C20 H20A 109.5
O1 C20 H20B 109.5
H20A C20 H20B 109.5
O1 C20 H20C 109.5
H20A C20 H20C 109.5
H20B C20 H20C 109.5
O2 C21 H21A 109.5
O2 C21 H21B 109.5
H21A C21 H21B 109.5
O2 C21 H21C 109.5
H21A C21 H21C 109.5
H21B C21 H21C 109.5
C11 N1 C17 111.3(3)
C11 N1 C10 121.8(3)
C17 N1 C10 126.8(3)
C11 N2 C12 111.1(3)
C11 N2 C18 124.7(3)
C12 N2 C18 124.1(3)
C19 O1 C20 113.9(4)
C19 O2 C21 112.4(5)
C11 Ru1 C1 78.92(14)
C11 Ru1 C6 104.67(15)
C1 Ru1 C6 38.98(18)
C11 Ru1 C2 86.84(15)
C1 Ru1 C2 38.94(18)
C6 Ru1 C2 69.64(17)
C11 Ru1 C3 119.09(16)
C1 Ru1 C3 69.14(17)
C6 Ru1 C3 81.15(18)
C2 Ru1 C3 37.49(15)
C11 Ru1 C5 142.86(15)
C1 Ru1 C5 68.48(16)
C6 Ru1 C5 38.20(15)
C2 Ru1 C5 79.03(17)
C3 Ru1 C5 65.49(17)
C11 Ru1 C4 154.21(16)
C1 Ru1 C4 80.93(14)
C6 Ru1 C4 67.65(17)
C2 Ru1 C4 67.38(16)
C3 Ru1 C4 37.15(17)
C5 Ru1 C4 35.27(17)
C11 Ru1 Cl1 87.12(11)
C1 Ru1 Cl1 120.34(14)
C6 Ru1 Cl1 92.81(13)
C2 Ru1 Cl1 159.25(13)
C3 Ru1 Cl1 153.78(12)
C5 Ru1 Cl1 94.12(13)
C4 Ru1 Cl1 117.13(13)
C11 Ru1 Cl2 98.28(10)
C1 Ru1 Cl2 151.53(15)
C6 Ru1 Cl2 157.04(11)
C2 Ru1 Cl2 112.99(13)
C3 Ru1 Cl2 88.46(12)
C5 Ru1 Cl2 118.86(11)
C4 Ru1 Cl2 91.81(12)
Cl1 Ru1 Cl2 87.52(4)

loop_
_geom_bond_atom_site_label_1
_geom_bond_atom_site_label_2
_geom_bond_distance
C1 C6 1.432(7)
C1 C2 1.438(7)
C1 C10 1.512(5)
C1 Ru1 2.114(3)
C2 C3 1.410(6)
C2 C7 1.518(7)
C2 Ru1 2.193(4)
C3 C4 1.433(7)
C3 Ru1 2.194(4)
C3 H3 0.9300
C4 C5 1.382(7)
C4 C8 1.506(6)
C4 Ru1 2.296(4)
C5 C6 1.456(6)
C5 Ru1 2.265(4)
C5 H5 0.9300
C6 C9 1.492(7)
C6 Ru1 2.175(4)
C7 H7A 0.9600
C7 H7B 0.9600
C7 H7C 0.9600
C8 H8A 0.9600
C8 H8B 0.9600
C8 H8C 0.9600
C9 H9A 0.9600
C9 H9B 0.9600
C9 H9C 0.9600
C10 N1 1.459(5)
C10 H10A 0.9700
C10 H10B 0.9700
C11 N2 1.346(5)
C11 N1 1.364(4)
C11 Ru1 2.042(4)
C12 C13 1.378(6)
C12 C17 1.395(5)
C12 N2 1.401(4)
C13 C14 1.388(6)
C13 H13 0.9300
C14 C15 1.375(7)
C14 H14 0.9300
C15 C16 1.378(7)
C15 H15 0.9300
C16 C17 1.397(5)
C16 H16 0.9300
C17 N1 1.376(5)
C18 N2 1.457(4)
C18 C19 1.511(6)
C18 H18A 0.9700
C18 H18B 0.9700
C19 O2 1.368(5)
C19 O1 1.395(5)
C20 O1 1.425(7)
C20 H20A 0.9600
C20 H20B 0.9600
C20 H20C 0.9600
C21 O2 1.466(8)
C21 H21A 0.9600
C21 H21B 0.9600
C21 H21C 0.9600
Cl1 Ru1 2.4184(11)
Cl2 Ru1 2.4200(10)

loop_
_geom_hbond_atom_site_label_D
_geom_hbond_atom_site_label_H
_geom_hbond_atom_site_label_A
_geom_hbond_distance_DH
_geom_hbond_distance_HA
_geom_hbond_distance_DA
_geom_hbond_angle_DHA
_geom_hbond_site_symmetry_A
C7 H7C N1 0.96 2.58 3.136(6) 116.7 .
C18 H18B Cl2 0.97 2.71 3.380(4) 126.5 .
C3 H3 Cl2 0.93 2.72 3.575(5) 152.8 7_666
C13 H13 O1 0.93 2.48 3.351(6) 155.1 2_655

loop_
_geom_torsion_atom_site_label_1
_geom_torsion_atom_site_label_2
_geom_torsion_atom_site_label_3
_geom_torsion_atom_site_label_4
_geom_torsion
C6 C1 C2 C3 5.8(5)
C10 C1 C2 C3 -161.7(3)
Ru1 C1 C2 C3 -51.9(3)
C6 C1 C2 C7 -177.8(4)
C10 C1 C2 C7 14.7(5)
Ru1 C1 C2 C7 124.6(4)
C6 C1 C2 Ru1 57.7(3)
C10 C1 C2 Ru1 -109.8(3)
C1 C2 C3 C4 -7.7(6)
C7 C2 C3 C4 175.8(4)
Ru1 C2 C3 C4 -57.8(4)
C1 C2 C3 Ru1 50.1(3)
C7 C2 C3 Ru1 -126.4(4)
C2 C3 C4 C5 3.8(6)
Ru1 C3 C4 C5 -52.1(3)
C2 C3 C4 C8 180.0(4)
Ru1 C3 C4 C8 124.0(4)
C2 C3 C4 Ru1 55.9(4)
C3 C4 C5 C6 1.9(6)
C8 C4 C5 C6 -174.0(4)
Ru1 C4 C5 C6 -48.5(3)
C3 C4 C5 Ru1 50.4(3)
C8 C4 C5 Ru1 -125.6(4)
C2 C1 C6 C5 -0.4(5)
C10 C1 C6 C5 166.4(3)
Ru1 C1 C6 C5 57.6(3)
C2 C1 C6 C9 177.9(4)
C10 C1 C6 C9 -15.2(6)
Ru1 C1 C6 C9 -124.1(4)
C2 C1 C6 Ru1 -58.0(3)
C10 C1 C6 Ru1 108.9(3)
C4 C5 C6 C1 -3.6(6)
Ru1 C5 C6 C1 -54.5(3)
C4 C5 C6 C9 178.0(4)
Ru1 C5 C6 C9 127.1(4)
C4 C5 C6 Ru1 51.0(4)
C6 C1 C10 N1 -101.8(4)
C2 C1 C10 N1 65.6(4)
Ru1 C1 C10 N1 -17.5(5)
C17 C12 C13 C14 0.9(7)
N2 C12 C13 C14 177.2(4)
C12 C13 C14 C15 1.8(7)
C13 C14 C15 C16 -2.7(8)
C14 C15 C16 C17 0.6(8)
C13 C12 C17 N1 176.0(4)
N2 C12 C17 N1 -1.2(4)
C13 C12 C17 C16 -2.9(7)
N2 C12 C17 C16 179.9(4)
C15 C16 C17 N1 -176.5(5)
C15 C16 C17 C12 2.1(7)
N2 C18 C19 O2 -57.5(5)
N2 C18 C19 O1 -177.6(3)
N2 C11 N1 C17 -0.9(5)
Ru1 C11 N1 C17 -179.6(3)
N2 C11 N1 C10 175.5(4)
Ru1 C11 N1 C10 -3.1(5)
C12 C17 N1 C11 1.3(5)
C16 C17 N1 C11 -179.9(5)
C12 C17 N1 C10 -174.9(4)
C16 C17 N1 C10 3.9(8)
C1 C10 N1 C11 13.6(6)
C1 C10 N1 C17 -170.5(4)
N1 C11 N2 C12 0.1(5)
Ru1 C11 N2 C12 178.3(4)
N1 C11 N2 C18 178.2(4)
Ru1 C11 N2 C18 -3.6(7)
C13 C12 N2 C11 -176.1(5)
C17 C12 N2 C11 0.7(5)
C13 C12 N2 C18 5.8(7)
C17 C12 N2 C18 -177.5(4)
C19 C18 N2 C11 -96.6(5)
C19 C18 N2 C12 81.3(5)
O2 C19 O1 C20 57.4(6)
C18 C19 O1 C20 177.8(5)
O1 C19 O2 C21 -123.6(5)
C18 C19 O2 C21 119.3(5)
N2 C11 Ru1 C1 176.1(5)
N1 C11 Ru1 C1 -5.9(3)
N2 C11 Ru1 C6 -154.4(4)
N1 C11 Ru1 C6 23.6(3)
N2 C11 Ru1 C2 137.6(5)
N1 C11 Ru1 C2 -44.3(3)
N2 C11 Ru1 C3 117.7(4)
N1 C11 Ru1 C3 -64.3(4)
N2 C11 Ru1 C5 -155.2(4)
N1 C11 Ru1 C5 22.8(5)
N2 C11 Ru1 C4 136.8(5)
N1 C11 Ru1 C4 -45.2(6)
N2 C11 Ru1 Cl1 -62.2(4)
N1 C11 Ru1 Cl1 115.8(3)
N2 C11 Ru1 Cl2 24.9(5)
N1 C11 Ru1 Cl2 -157.1(3)
C6 C1 Ru1 C11 130.7(3)
C2 C1 Ru1 C11 -98.8(3)
C10 C1 Ru1 C11 13.4(4)
C2 C1 Ru1 C6 130.5(3)
C10 C1 Ru1 C6 -117.3(5)
C6 C1 Ru1 C2 -130.5(3)
C10 C1 Ru1 C2 112.2(5)
C6 C1 Ru1 C3 -102.1(3)
C2 C1 Ru1 C3 28.4(2)
C10 C1 Ru1 C3 140.7(4)
C6 C1 Ru1 C5 -31.2(3)
C2 C1 Ru1 C5 99.3(3)
C10 C1 Ru1 C5 -148.4(4)
C6 C1 Ru1 C4 -65.5(3)
C2 C1 Ru1 C4 65.0(3)
C10 C1 Ru1 C4 177.3(4)
C6 C1 Ru1 Cl1 50.7(3)
C2 C1 Ru1 Cl1 -178.8(2)
C10 C1 Ru1 Cl1 -66.5(4)
C6 C1 Ru1 Cl2 -142.3(3)
C2 C1 Ru1 Cl2 -11.8(4)
C10 C1 Ru1 Cl2 100.4(4)
C1 C6 Ru1 C11 -50.3(3)
C5 C6 Ru1 C11 -179.1(3)
C9 C6 Ru1 C11 65.8(4)
C5 C6 Ru1 C1 -128.9(4)
C9 C6 Ru1 C1 116.0(5)
C1 C6 Ru1 C2 30.6(2)
C5 C6 Ru1 C2 -98.2(3)
C9 C6 Ru1 C2 146.7(5)
C1 C6 Ru1 C3 67.6(3)
C5 C6 Ru1 C3 -61.2(3)
C9 C6 Ru1 C3 -176.3(4)
C1 C6 Ru1 C5 128.9(4)
C9 C6 Ru1 C5 -115.1(5)
C1 C6 Ru1 C4 103.7(3)
C5 C6 Ru1 C4 -25.2(3)
C9 C6 Ru1 C4 -140.3(4)
C1 C6 Ru1 Cl1 -138.0(2)
C5 C6 Ru1 Cl1 93.1(3)
C9 C6 Ru1 Cl1 -22.0(4)
C1 C6 Ru1 Cl2 131.7(3)
C5 C6 Ru1 Cl2 2.8(5)
C9 C6 Ru1 Cl2 -112.3(4)
C3 C2 Ru1 C11 -150.7(3)
C1 C2 Ru1 C11 76.2(3)
C7 C2 Ru1 C11 -37.7(4)
C3 C2 Ru1 C1 133.0(4)
C7 C2 Ru1 C1 -113.9(5)
C3 C2 Ru1 C6 102.4(3)
C1 C2 Ru1 C6 -30.7(2)
C7 C2 Ru1 C6 -144.6(5)
C1 C2 Ru1 C3 -133.0(4)
C7 C2 Ru1 C3 113.0(6)
C3 C2 Ru1 C5 63.8(3)
C1 C2 Ru1 C5 -69.2(3)
C7 C2 Ru1 C5 176.8(5)
C3 C2 Ru1 C4 28.9(3)
C1 C2 Ru1 C4 -104.1(3)
C7 C2 Ru1 C4 142.0(5)
C3 C2 Ru1 Cl1 136.0(3)
C1 C2 Ru1 Cl1 3.0(5)
C7 C2 Ru1 Cl1 -110.9(5)
C3 C2 Ru1 Cl2 -53.1(3)
C1 C2 Ru1 Cl2 173.9(2)
C7 C2 Ru1 Cl2 60.0(4)
C2 C3 Ru1 C11 34.0(3)
C4 C3 Ru1 C11 166.4(2)
C2 C3 Ru1 C1 -29.4(3)
C4 C3 Ru1 C1 102.9(3)
C2 C3 Ru1 C6 -67.9(3)
C4 C3 Ru1 C6 64.4(3)
C4 C3 Ru1 C2 132.4(4)
C2 C3 Ru1 C5 -104.5(3)
C4 C3 Ru1 C5 27.9(2)
C2 C3 Ru1 C4 -132.4(4)
C2 C3 Ru1 Cl1 -146.2(3)
C4 C3 Ru1 Cl1 -13.8(5)
C2 C3 Ru1 Cl2 132.6(3)
C4 C3 Ru1 Cl2 -95.0(2)
C4 C5 Ru1 C11 -135.7(3)
C6 C5 Ru1 C11 1.4(4)
C4 C5 Ru1 C1 -105.3(3)
C6 C5 Ru1 C1 31.8(3)
C4 C5 Ru1 C6 -137.1(4)
C4 C5 Ru1 C2 -66.1(3)
C6 C5 Ru1 C2 70.9(3)
C4 C5 Ru1 C3 -29.3(2)
C6 C5 Ru1 C3 107.8(3)
C6 C5 Ru1 C4 137.1(4)
C4 C5 Ru1 Cl1 133.6(2)
C6 C5 Ru1 Cl1 -89.3(3)
C4 C5 Ru1 Cl2 44.2(3)
C6 C5 Ru1 Cl2 -178.7(2)
C5 C4 Ru1 C11 104.3(4)
C3 C4 Ru1 C11 -28.3(5)
C8 C4 Ru1 C11 -138.0(5)
C5 C4 Ru1 C1 65.3(3)
C3 C4 Ru1 C1 -67.3(3)
C8 C4 Ru1 C1 -176.9(5)
C5 C4 Ru1 C6 27.1(2)
C3 C4 Ru1 C6 -105.5(3)
C8 C4 Ru1 C6 144.8(6)
C5 C4 Ru1 C2 103.4(3)
C3 C4 Ru1 C2 -29.2(3)
C8 C4 Ru1 C2 -138.8(6)
C5 C4 Ru1 C3 132.6(4)
C8 C4 Ru1 C3 -109.7(6)
C3 C4 Ru1 C5 -132.6(4)
C8 C4 Ru1 C5 117.7(6)
C5 C4 Ru1 Cl1 -54.2(3)
C3 C4 Ru1 Cl1 173.2(2)
C8 C4 Ru1 Cl1 63.5(5)
C5 C4 Ru1 Cl2 -142.4(2)
C3 C4 Ru1 Cl2 85.1(3)
C8 C4 Ru1 Cl2 -24.6(5)
